data_2241879
loop_
_publ_author_name
'Bharali, Sourav J.'
'Bora, Sanchay J.'
'Das, Birinchi K.'

_publ_section_title
;
 Crystal structure of
 bis(\m-4-nitrobenzoato-\k^2^<i>O</i>:<i>O</i>')bis[bis(4-methylpyridine-\k<i>N</i>)(4-nitrobenzoato-\k^2^<i>O</i>,<i>O</i>')manganese(II)]
;
_journal_coeditor_code VN2116
_journal_issue 11
_journal_name_full 'Acta Crystallographica Section E'
_journal_page_first 1549
_journal_page_last 1553
_journal_paper_doi 10.1107/S2056989016015589
_journal_volume 72
_journal_year 2016
_chemical_formula_iupac '[Mn2 (C7 H4 N1 O4)4 (C6 H7 N)4]'
_chemical_formula_moiety 'C52 H44 Mn2 N8 O16'
_chemical_formula_sum 'C52 H44 Mn2 N8 O16'
_chemical_formula_weight 1146.83
_chemical_name_systematic
Bis(\m-4-nitrobenzoato-\k^2^<i>O</i>:<i>O</i>')bis[bis(4-methylpyridine-\k<i>N</i>)(4-nitrobenzoato-\k^2^<i>O</i>,<i>O</i>')manganese(II)]
_space_group_crystal_system triclinic
_space_group_IT_number 2
_space_group_name_Hall '-P 1'
_space_group_name_H-M_alt 'P -1'
_symmetry_space_group_name_Hall '-P 1'
_symmetry_space_group_name_H-M 'P -1'
_atom_sites_solution_hydrogens geom
_audit_creation_method SHELXL-2013
_cell_angle_alpha 94.3570(10)
_cell_angle_beta 99.6070(10)
_cell_angle_gamma 107.2700(10)
_cell_formula_units_Z 1
_cell_length_a 8.8337(3)
_cell_length_b 12.4240(4)
_cell_length_c 12.9995(4)
_cell_measurement_reflns_used 31721
_cell_measurement_temperature 293(2)
_cell_measurement_theta_max 30.029
_cell_measurement_theta_min 2.464
_cell_volume 1331.28(8)
_computing_cell_refinement
;
SMART (Bruker, 2012)
;
_computing_data_collection
;
SMART (Bruker, 2012)
;
_computing_data_reduction
;
SAINT (Bruker, 2012)
;
_computing_molecular_graphics
;
ORTEP-3 for Windows (Farrugia, 2012),
PLATON (Spek, 2009) and
DIAMOND (Brandenburg, 2006)
;
_computing_publication_material
;
WinGX (Farrugia, 2012) and publCIF (Westrip, 2010)
;
_computing_structure_refinement
;
SHELXL2013 (Sheldrick, 2015b)
;
_computing_structure_solution
;
SHELXT2013 (Sheldrick, 2015a)
;
_diffrn_ambient_temperature 293(2)
_diffrn_measured_fraction_theta_full 0.994
_diffrn_measured_fraction_theta_max 0.987
_diffrn_measurement_device_type 'Bruker SMART APEXII CCD'
_diffrn_measurement_method 'phi and omega scans'
_diffrn_radiation_type MoK\a
_diffrn_radiation_wavelength 0.71073
_diffrn_reflns_av_R_equivalents 0.0218
_diffrn_reflns_limit_h_max 12
_diffrn_reflns_limit_h_min -12
_diffrn_reflns_limit_k_max 17
_diffrn_reflns_limit_k_min -15
_diffrn_reflns_limit_l_max 18
_diffrn_reflns_limit_l_min -18
_diffrn_reflns_number 31721
_diffrn_reflns_theta_full 25.242
_diffrn_reflns_theta_max 30.029
_diffrn_reflns_theta_min 2.464
_exptl_absorpt_coefficient_mu 0.552
_exptl_absorpt_correction_type multi-scan
_exptl_absorpt_process_details
;
(SADABS; Bruker, 2012)
;
_exptl_crystal_colour yellow
_exptl_crystal_density_diffrn 1.430
_exptl_crystal_description prism
_exptl_crystal_F_000 590
_exptl_crystal_size_max 0.28
_exptl_crystal_size_mid 0.24
_exptl_crystal_size_min 0.18
_refine_diff_density_max 0.327
_refine_diff_density_min -0.247
_refine_ls_extinction_method none
_refine_ls_goodness_of_fit_ref 1.033
_refine_ls_hydrogen_treatment constr
_refine_ls_matrix_type full
_refine_ls_number_parameters 354
_refine_ls_number_reflns 7705
_refine_ls_number_restraints 0
_refine_ls_restrained_S_all 1.033
_refine_ls_R_factor_all 0.0437
_refine_ls_R_factor_gt 0.0358
_refine_ls_shift/su_max 0.001
_refine_ls_shift/su_mean 0.000
_refine_ls_structure_factor_coef Fsqd
_refine_ls_weighting_details 'w=1/[\s^2^(Fo^2^)+(0.0619P)^2^+0.2308P] where P=(Fo^2^+2Fc^2^)/3'
_refine_ls_weighting_scheme calc
_refine_ls_wR_factor_gt 0.1012
_refine_ls_wR_factor_ref 0.1095
_reflns_number_gt 6595
_reflns_number_total 7705
_reflns_threshold_expression 'I > 2\s(I)'
_cod_data_source_file vn2116sup1.cif
_cod_data_source_block I
_cod_original_cell_volume 1331.28(7)
_cod_database_code 2241879
_shelx_space_group_comment
;
The symmetry employed for this shelxl refinement is uniquely defined
by the following loop, which should always be used as a source of
symmetry information in preference to the above space-group names.
They are only intended as comments.
;
_shelxl_version_number .2013

loop_
_space_group_symop_operation_xyz
'x, y, z'
'-x, -y, -z'

loop_
_atom_site_type_symbol
_atom_site_label
_atom_site_fract_x
_atom_site_fract_y
_atom_site_fract_z
_atom_site_U_iso_or_equiv
_atom_site_adp_type
_atom_site_calc_flag
_atom_site_occupancy
Mn Mn1 0.88391(2) 0.07843(2) 0.09236(2) 0.03854(7) Uani d 1
N N1 1.00416(16) 0.02174(10) 0.23777(10) 0.0501(3) Uani d 1
N N2 0.77004(14) 0.13048(10) -0.05684(9) 0.0468(2) Uani d 1
C C1 0.62898(18) 0.06804(13) -0.11848(12) 0.0520(3) Uani d 1
H H1 0.5724 -0.0002 -0.0982 0.062 Uiso calc 1
C C2 0.5640(2) 0.09997(16) -0.21003(13) 0.0605(4) Uani d 1
H H2 0.4657 0.0536 -0.2502 0.073 Uiso calc 1
C C4 0.7884(2) 0.26701(18) -0.17717(16) 0.0701(5) Uani d 1
H H4 0.8456 0.3367 -0.1947 0.084 Uiso calc 1
C C5 0.8460(2) 0.22967(16) -0.08665(15) 0.0629(4) Uani d 1
H H5 0.9425 0.2755 -0.0440 0.075 Uiso calc 1
C C3 0.6444(2) 0.20080(17) -0.24265(13) 0.0617(4) Uani d 1
C C11 0.9461(3) -0.08110(14) 0.26426(14) 0.0697(5) Uani d 1
H H10 0.8573 -0.1330 0.2190 0.084 Uiso calc 1
C C7 1.1308(2) 0.09397(17) 0.30492(16) 0.0734(5) Uani d 1
H H6 1.1740 0.1670 0.2885 0.088 Uiso calc 1
C C9 1.1406(3) -0.04168(18) 0.42468(14) 0.0672(4) Uani d 1
C C8 1.2006(3) 0.0656(2) 0.39734(17) 0.0845(6) Uani d 1
H H7 1.2888 0.1191 0.4416 0.101 Uiso calc 1
C C10 1.0100(3) -0.11549(16) 0.35530(16) 0.0805(6) Uani d 1
H H9 0.9644 -0.1890 0.3698 0.097 Uiso calc 1
O O2 0.94565(14) 0.25815(9) 0.17435(9) 0.0561(3) Uani d 1
O O1 0.72129(14) 0.13417(9) 0.19520(9) 0.0562(3) Uani d 1
C C13 0.82251(17) 0.23111(11) 0.21416(10) 0.0435(3) Uani d 1
C C14 0.79795(17) 0.32023(11) 0.28965(10) 0.0432(3) Uani d 1
C C6 0.5793(4) 0.2384(3) -0.34382(18) 0.0925(7) Uani d 1
H H13A 0.6391 0.3164 -0.3456 0.139 Uiso calc 1
H H13B 0.4672 0.2312 -0.3475 0.139 Uiso calc 1
H H13C 0.5901 0.1917 -0.4027 0.139 Uiso calc 1
C C15 0.9106(2) 0.42822(13) 0.31145(12) 0.0552(3) Uani d 1
H H18 0.9995 0.4456 0.2790 0.066 Uiso calc 1
C C19 0.6653(2) 0.29372(14) 0.33749(12) 0.0529(3) Uani d 1
H H14 0.5888 0.2218 0.3207 0.063 Uiso calc 1
C C17 0.7585(3) 0.47953(16) 0.43073(12) 0.0646(4) Uani d 1
C C16 0.8904(3) 0.51050(14) 0.38215(14) 0.0668(5) Uani d 1
H H17 0.9631 0.5839 0.3963 0.080 Uiso calc 1
C C18 0.6454(2) 0.37356(17) 0.41029(14) 0.0639(4) Uani d 1
H H15 0.5581 0.3557 0.4442 0.077 Uiso calc 1
O O3 1.11026(12) 0.12734(10) 0.04622(11) 0.0629(3) Uani d 1
O O4 0.72018(12) -0.08983(8) 0.04584(8) 0.0502(2) Uani d 1
C C20 0.75917(14) -0.15375(10) -0.01671(9) 0.0371(2) Uani d 1
C C12 1.2107(4) -0.0756(3) 0.52625(19) 0.0975(8) Uani d 1
H H20A 1.3259 -0.0563 0.5335 0.146 Uiso calc 1
H H20B 1.1647 -0.1561 0.5256 0.146 Uiso calc 1
H H20C 1.1861 -0.0360 0.5843 0.146 Uiso calc 1
O O7 0.6629(3) 0.5287(2) 0.57701(14) 0.1149(7) Uani d 1
N N4 0.7411(3) 0.56459(19) 0.50990(14) 0.0906(6) Uani d 1
O O8 0.8087(4) 0.66309(18) 0.50708(18) 0.1545(11) Uani d 1
C C21 0.63841(13) -0.26916(9) -0.05861(9) 0.0351(2) Uani d 1
C C22 0.48941(15) -0.30059(11) -0.02844(11) 0.0436(3) Uani d 1
H H25 0.4642 -0.2502 0.0173 0.052 Uiso calc 1
C C26 0.67611(16) -0.34382(11) -0.12700(11) 0.0464(3) Uani d 1
H H26 0.7759 -0.3226 -0.1472 0.056 Uiso calc 1
C C24 0.41926(16) -0.47908(11) -0.13350(11) 0.0450(3) Uani d 1
C C23 0.37778(16) -0.40726(12) -0.06645(12) 0.0488(3) Uani d 1
H H29 0.2776 -0.4292 -0.0468 0.059 Uiso calc 1
C C25 0.56483(18) -0.45045(12) -0.16547(12) 0.0519(3) Uani d 1
H H27 0.5885 -0.5011 -0.2118 0.062 Uiso calc 1
N N3 0.30228(18) -0.59308(11) -0.17352(12) 0.0619(4) Uani d 1
O O6 0.17528(17) -0.61927(12) -0.14453(14) 0.0885(5) Uani d 1
O O5 0.3380(2) -0.65513(12) -0.23506(16) 0.1027(6) Uani d 1

loop_
_atom_site_aniso_label
_atom_site_aniso_U_11
_atom_site_aniso_U_22
_atom_site_aniso_U_33
_atom_site_aniso_U_12
_atom_site_aniso_U_13
_atom_site_aniso_U_23
Mn1 0.03514(10) 0.03326(10) 0.04133(11) 0.00359(7) 0.00826(7) -0.00303(7)
N1 0.0530(6) 0.0418(6) 0.0483(6) 0.0099(5) 0.0026(5) -0.0001(5)
N2 0.0387(5) 0.0488(6) 0.0485(6) 0.0070(5) 0.0100(4) 0.0052(5)
C1 0.0444(7) 0.0508(8) 0.0530(7) 0.0058(6) 0.0067(6) 0.0035(6)
C2 0.0559(9) 0.0651(10) 0.0518(8) 0.0134(7) 0.0004(6) 0.0009(7)
C4 0.0625(10) 0.0703(11) 0.0750(11) 0.0090(8) 0.0192(8) 0.0299(9)
C5 0.0465(8) 0.0635(10) 0.0671(10) 0.0002(7) 0.0075(7) 0.0163(8)
C3 0.0668(10) 0.0764(11) 0.0482(8) 0.0293(9) 0.0148(7) 0.0126(7)
C11 0.0932(13) 0.0409(7) 0.0563(9) 0.0073(8) -0.0085(9) 0.0009(6)
C7 0.0692(11) 0.0588(10) 0.0678(10) -0.0029(8) -0.0121(8) 0.0113(8)
C9 0.0855(12) 0.0702(11) 0.0515(8) 0.0401(9) 0.0027(8) 0.0043(7)
C8 0.0787(13) 0.0807(13) 0.0687(11) 0.0079(10) -0.0214(10) 0.0055(10)
C10 0.1193(18) 0.0469(9) 0.0643(10) 0.0218(10) -0.0049(11) 0.0090(8)
O2 0.0551(6) 0.0512(6) 0.0608(6) 0.0120(5) 0.0226(5) -0.0055(5)
O1 0.0568(6) 0.0422(5) 0.0649(6) 0.0086(4) 0.0177(5) -0.0055(4)
C13 0.0488(7) 0.0408(6) 0.0414(6) 0.0162(5) 0.0085(5) 0.0004(5)
C14 0.0519(7) 0.0416(6) 0.0390(6) 0.0203(5) 0.0080(5) 0.0033(5)
C6 0.1128(19) 0.1115(19) 0.0593(11) 0.0439(15) 0.0106(11) 0.0272(12)
C15 0.0659(9) 0.0451(7) 0.0507(7) 0.0128(7) 0.0126(7) -0.0009(6)
C19 0.0585(8) 0.0535(8) 0.0534(7) 0.0251(7) 0.0162(6) 0.0064(6)
C17 0.0943(13) 0.0664(10) 0.0448(7) 0.0498(10) 0.0064(8) -0.0035(7)
C16 0.0943(13) 0.0436(8) 0.0567(9) 0.0219(8) 0.0038(9) -0.0056(6)
C18 0.0770(11) 0.0768(11) 0.0540(8) 0.0444(10) 0.0213(8) 0.0061(8)
O3 0.0379(5) 0.0517(6) 0.0875(8) -0.0050(4) 0.0227(5) -0.0058(5)
O4 0.0497(5) 0.0379(5) 0.0530(5) 0.0022(4) 0.0110(4) -0.0086(4)
C20 0.0335(5) 0.0327(5) 0.0383(5) 0.0035(4) 0.0020(4) 0.0020(4)
C12 0.123(2) 0.1125(19) 0.0656(12) 0.0615(17) -0.0041(13) 0.0184(12)
O7 0.1355(16) 0.1494(18) 0.0750(10) 0.0728(14) 0.0291(10) -0.0241(11)
N4 0.1326(17) 0.0931(14) 0.0602(9) 0.0709(13) 0.0042(10) -0.0155(9)
O8 0.302(4) 0.0794(12) 0.1036(15) 0.0949(18) 0.0474(18) -0.0120(10)
C21 0.0308(5) 0.0315(5) 0.0377(5) 0.0042(4) 0.0042(4) 0.0016(4)
C22 0.0354(5) 0.0406(6) 0.0504(7) 0.0056(5) 0.0109(5) 0.0000(5)
C26 0.0397(6) 0.0387(6) 0.0547(7) 0.0031(5) 0.0150(5) -0.0045(5)
C24 0.0412(6) 0.0326(5) 0.0486(6) -0.0010(5) -0.0018(5) 0.0048(5)
C23 0.0336(6) 0.0460(7) 0.0588(8) 0.0003(5) 0.0096(5) 0.0070(6)
C25 0.0540(8) 0.0366(6) 0.0567(8) 0.0053(5) 0.0114(6) -0.0079(5)
N3 0.0581(8) 0.0389(6) 0.0681(8) -0.0058(5) -0.0046(6) 0.0061(6)
O6 0.0597(7) 0.0637(8) 0.1117(12) -0.0219(6) 0.0109(7) 0.0083(8)
O5 0.1001(12) 0.0485(7) 0.1288(14) -0.0105(7) 0.0213(10) -0.0325(8)

loop_
_atom_type_symbol
_atom_type_description
_atom_type_scat_dispersion_real
_atom_type_scat_dispersion_imag
_atom_type_scat_source
C C 0.0033 0.0016 'International Tables Vol C Tables 4.2.6.8 and 6.1.1.4'
H H 0.0000 0.0000 'International Tables Vol C Tables 4.2.6.8 and 6.1.1.4'
O O 0.0106 0.0060 'International Tables Vol C Tables 4.2.6.8 and 6.1.1.4'
N N 0.0061 0.0033 'International Tables Vol C Tables 4.2.6.8 and 6.1.1.4'
Mn Mn 0.3368 0.7283 'International Tables Vol C Tables 4.2.6.8 and 6.1.1.4'

loop_
_geom_angle_atom_site_label_1
_geom_angle_atom_site_label_2
_geom_angle_atom_site_label_3
_geom_angle_site_symmetry_1
_geom_angle_site_symmetry_3
_geom_angle
_geom_angle_publ_flag
O3 Mn1 O4 . . 120.82(4) yes
O3 Mn1 N2 . . 89.91(5) yes
O4 Mn1 N2 . . 89.04(4) yes
O3 Mn1 O2 . . 88.38(4) yes
O4 Mn1 O2 . . 150.77(4) yes
N2 Mn1 O2 . . 89.75(5) yes
O3 Mn1 N1 . . 88.27(5) yes
O4 Mn1 N1 . . 90.22(4) yes
N2 Mn1 N1 . . 177.33(4) yes
O2 Mn1 N1 . . 92.15(4) yes
O3 Mn1 O1 . . 144.94(4) yes
O4 Mn1 O1 . . 94.05(4) yes
N2 Mn1 O1 . . 94.59(4) yes
O2 Mn1 O1 . . 56.95(4) yes
N1 Mn1 O1 . . 88.02(5) yes
O3 Mn1 C13 . . 116.67(4) ?
O4 Mn1 C13 . . 122.47(4) ?
N2 Mn1 C13 . . 93.26(4) ?
O2 Mn1 C13 . . 28.53(4) ?
N1 Mn1 C13 . . 89.30(4) ?
O1 Mn1 C13 . . 28.44(4) ?
O3 Mn1 Mn1 . 2_755 44.99(3) ?
O4 Mn1 Mn1 . 2_755 75.87(3) ?
N2 Mn1 Mn1 . 2_755 87.25(3) ?
O2 Mn1 Mn1 . 2_755 133.23(3) ?
N1 Mn1 Mn1 . 2_755 90.09(3) ?
O1 Mn1 Mn1 . 2_755 169.73(3) ?
C13 Mn1 Mn1 . 2_755 161.66(3) ?
C11 N1 C7 . . 116.50(15) ?
C11 N1 Mn1 . . 122.21(11) ?
C7 N1 Mn1 . . 121.12(11) ?
C5 N2 C1 . . 116.88(14) ?
C5 N2 Mn1 . . 118.98(10) ?
C1 N2 Mn1 . . 124.14(10) ?
N2 C1 C2 . . 123.16(15) ?
N2 C1 H1 . . 118.4 ?
C2 C1 H1 . . 118.4 ?
C1 C2 C3 . . 120.12(15) ?
C1 C2 H2 . . 119.9 ?
C3 C2 H2 . . 119.9 ?
C5 C4 C3 . . 119.99(16) ?
C5 C4 H4 . . 120.0 ?
C3 C4 H4 . . 120.0 ?
N2 C5 C4 . . 123.14(16) ?
N2 C5 H5 . . 118.4 ?
C4 C5 H5 . . 118.4 ?
C2 C3 C4 . . 116.67(15) ?
C2 C3 C6 . . 122.02(18) ?
C4 C3 C6 . . 121.31(19) ?
N1 C11 C10 . . 123.56(17) ?
N1 C11 H10 . . 118.2 ?
C10 C11 H10 . . 118.2 ?
N1 C7 C8 . . 123.10(17) ?
N1 C7 H6 . . 118.5 ?
C8 C7 H6 . . 118.5 ?
C10 C9 C8 . . 116.18(16) ?
C10 C9 C12 . . 121.6(2) ?
C8 C9 C12 . . 122.2(2) ?
C7 C8 C9 . . 120.40(18) ?
C7 C8 H7 . . 119.8 ?
C9 C8 H7 . . 119.8 ?
C9 C10 C11 . . 120.27(18) ?
C9 C10 H9 . . 119.9 ?
C11 C10 H9 . . 119.9 ?
C13 O2 Mn1 . . 91.41(8) yes
C13 O1 Mn1 . . 88.68(8) yes
O1 C13 O2 . . 122.88(12) ?
O1 C13 C14 . . 119.14(12) ?
O2 C13 C14 . . 117.98(12) ?
O1 C13 Mn1 . . 62.88(7) ?
O2 C13 Mn1 . . 60.06(7) ?
C14 C13 Mn1 . . 176.03(10) ?
C19 C14 C15 . . 120.42(13) ?
C19 C14 C13 . . 120.16(13) ?
C15 C14 C13 . . 119.42(13) ?
C3 C6 H13A . . 109.5 ?
C3 C6 H13B . . 109.5 ?
H13A C6 H13B . . 109.5 ?
C3 C6 H13C . . 109.5 ?
H13A C6 H13C . . 109.5 ?
H13B C6 H13C . . 109.5 ?
C14 C15 C16 . . 119.86(16) ?
C14 C15 H18 . . 120.1 ?
C16 C15 H18 . . 120.1 ?
C14 C19 C18 . . 120.55(16) ?
C14 C19 H14 . . 119.7 ?
C18 C19 H14 . . 119.7 ?
C18 C17 C16 . . 123.28(14) ?
C18 C17 N4 . . 118.56(19) ?
C16 C17 N4 . . 118.15(19) ?
C17 C16 C15 . . 117.91(16) ?
C17 C16 H17 . . 121.0 ?
C15 C16 H17 . . 121.0 ?
C17 C18 C19 . . 117.93(17) ?
C17 C18 H15 . . 121.0 ?
C19 C18 H15 . . 121.0 ?
C20 O3 Mn1 2_755 . 178.20(10) yes
C20 O4 Mn1 . . 116.68(8) yes
O3 C20 O4 2_755 . 123.88(11) ?
O3 C20 C21 2_755 . 118.52(11) ?
O4 C20 C21 . . 117.61(10) ?
C9 C12 H20A . . 109.5 ?
C9 C12 H20B . . 109.5 ?
H20A C12 H20B . . 109.5 ?
C9 C12 H20C . . 109.5 ?
H20A C12 H20C . . 109.5 ?
H20B C12 H20C . . 109.5 ?
O8 N4 O7 . . 124.4(2) ?
O8 N4 C17 . . 118.2(2) ?
O7 N4 C17 . . 117.4(2) ?
C26 C21 C22 . . 120.08(11) ?
C26 C21 C20 . . 120.01(10) ?
C22 C21 C20 . . 119.91(11) ?
C21 C22 C23 . . 120.16(12) ?
C21 C22 H25 . . 119.9 ?
C23 C22 H25 . . 119.9 ?
C21 C26 C25 . . 120.02(12) ?
C21 C26 H26 . . 120.0 ?
C25 C26 H26 . . 120.0 ?
C23 C24 C25 . . 123.12(11) ?
C23 C24 N3 . . 118.70(13) ?
C25 C24 N3 . . 118.17(14) ?
C24 C23 C22 . . 118.22(12) ?
C24 C23 H29 . . 120.9 ?
C22 C23 H29 . . 120.9 ?
C24 C25 C26 . . 118.39(13) ?
C24 C25 H27 . . 120.8 ?
C26 C25 H27 . . 120.8 ?
O6 N3 O5 . . 123.18(15) ?
O6 N3 C24 . . 118.46(16) ?
O5 N3 C24 . . 118.36(15) ?

loop_
_geom_bond_atom_site_label_1
_geom_bond_atom_site_label_2
_geom_bond_site_symmetry_2
_geom_bond_distance
_geom_bond_publ_flag
Mn1 O3 . 2.1122(10) yes
Mn1 O4 . 2.1328(9) yes
Mn1 N2 . 2.2621(12) yes
Mn1 O2 . 2.2672(11) yes
Mn1 N1 . 2.2746(13) yes
Mn1 O1 . 2.3285(11) yes
Mn1 C13 . 2.6155(13) ?
Mn1 Mn1 2_755 4.1324(4) ?
N1 C11 . 1.323(2) ?
N1 C7 . 1.333(2) ?
N2 C5 . 1.337(2) ?
N2 C1 . 1.3398(18) ?
C1 C2 . 1.372(2) ?
C1 H1 . 0.9300 ?
C2 C3 . 1.381(3) ?
C2 H2 . 0.9300 ?
C4 C5 . 1.372(3) ?
C4 C3 . 1.389(3) ?
C4 H4 . 0.9300 ?
C5 H5 . 0.9300 ?
C3 C6 . 1.510(3) ?
C11 C10 . 1.378(3) ?
C11 H10 . 0.9300 ?
C7 C8 . 1.377(3) ?
C7 H6 . 0.9300 ?
C9 C10 . 1.373(3) ?
C9 C8 . 1.378(3) ?
C9 C12 . 1.507(3) ?
C8 H7 . 0.9300 ?
C10 H9 . 0.9300 ?
O2 C13 . 1.2495(17) yes
O1 C13 . 1.2460(17) yes
C13 C14 . 1.5115(18) ?
C14 C19 . 1.383(2) ?
C14 C15 . 1.388(2) ?
C6 H13A . 0.9600 ?
C6 H13B . 0.9600 ?
C6 H13C . 0.9600 ?
C15 C16 . 1.394(2) ?
C15 H18 . 0.9300 ?
C19 C18 . 1.388(2) ?
C19 H14 . 0.9300 ?
C17 C18 . 1.371(3) ?
C17 C16 . 1.385(3) ?
C17 N4 . 1.478(2) ?
C16 H17 . 0.9300 ?
C18 H15 . 0.9300 ?
O3 C20 2_755 1.2358(15) yes
O4 C20 . 1.2523(16) yes
C20 O3 2_755 1.2358(15) ?
C20 C21 . 1.5065(15) ?
C12 H20A . 0.9600 ?
C12 H20B . 0.9600 ?
C12 H20C . 0.9600 ?
O7 N4 . 1.230(3) yes
N4 O8 . 1.198(3) yes
C21 C26 . 1.3852(17) ?
C21 C22 . 1.3889(16) ?
C22 C23 . 1.3909(18) ?
C22 H25 . 0.9300 ?
C26 C25 . 1.3905(17) ?
C26 H26 . 0.9300 ?
C24 C23 . 1.369(2) ?
C24 C25 . 1.372(2) ?
C24 N3 . 1.4779(16) ?
C23 H29 . 0.9300 ?
C25 H27 . 0.9300 ?
N3 O6 . 1.204(2) yes
N3 O5 . 1.212(2) yes

loop_
_geom_hbond_atom_site_label_D
_geom_hbond_atom_site_label_H
_geom_hbond_atom_site_label_A
_geom_hbond_site_symmetry_A
_geom_hbond_distance_DH
_geom_hbond_distance_HA
_geom_hbond_distance_DA
_geom_hbond_angle_DHA
C1 H1 O4 . 0.93 2.61 3.172(2) 119.3
C2 H2 O1 2_655 0.93 2.65 3.278(2) 125.1
C11 H10 O4 . 0.93 2.55 3.161(2) 124.0
C22 H25 Cg 2_655 0.93 2.80 3.6844(16) 160

_cod_database_fobs_code 2241879
